data_2243032
loop_
_publ_author_name
'Yennawar, Hemant P.'
'Peterson, Samuel D.'
'Silverberg, Lee J.'

_publ_section_title
;
 Crystal structures of two isomeric 2-aryl-3-phenyl-1,3-thiazepan-4-ones
;
_journal_issue 8
_journal_name_full 'Acta Crystallographica Section E'
_journal_page_first 1270
_journal_page_last 1273
_journal_paper_doi 10.1107/S2056989019010429
_journal_volume 75
_journal_year 2019
_chemical_absolute_configuration ad
_chemical_formula_iupac 'C19 H18 N2 O3 S'
_chemical_formula_moiety 'C19 H18 N2 O3 S'
_chemical_formula_sum 'C19 H18 N2 O3 S'
_chemical_formula_weight 354.41
_chemical_name_systematic
;
6-(4-Nitrophenyl)-7-phenyl-5-thia-7-azaspiro[2.6]nonan-8-one
;
_space_group_crystal_system orthorhombic
_space_group_IT_number 29
_space_group_name_Hall 'P 2c -2ac'
_space_group_name_H-M_alt 'P c a 21'
_symmetry_space_group_name_Hall 'P 2c -2ac'
_symmetry_space_group_name_H-M 'P c a 21'
_atom_sites_solution_hydrogens geom
_atom_sites_solution_primary direct
_atom_sites_solution_secondary difmap
_audit_creation_method
;
Olex2 1.2
(compiled 2018.05.29 svn.r3508 for OlexSys, GUI svn.r5506)
;
_cell_angle_alpha 90.00
_cell_angle_beta 90.00
_cell_angle_gamma 90.00
_cell_formula_units_Z 4
_cell_length_a 17.478(3)
_cell_length_b 10.4125(19)
_cell_length_c 9.7129(17)
_cell_measurement_reflns_used 3246
_cell_measurement_temperature 298(2)
_cell_measurement_theta_max 28.233
_cell_measurement_theta_min 2.277
_cell_volume 1767.6(5)
_computing_cell_refinement
;
SAINT (Bruker, 2001)
;
_computing_data_collection
;
SMART (Bruker, 2001)
;
_computing_data_reduction
;
SAINT (Bruker, 2001)
;
_computing_molecular_graphics
;
<i>OLEX2</i> (Dolomanov <i>et al.</i>,  2009)
;
_computing_publication_material
;
<i>OLEX2</i> (Dolomanov <i>et al.</i>,  2009)
;
_computing_structure_refinement
;
SHELXL (Sheldrick, 2015)
;
_computing_structure_solution
;
SHELXS (Sheldrick, 2008)
;
_diffrn_ambient_temperature 298
_diffrn_detector_area_resol_mean 8.34
_diffrn_measured_fraction_theta_full 0.988
_diffrn_measured_fraction_theta_max 0.988
_diffrn_measurement_device_type 'Bruker SMART CCD area detector'
_diffrn_measurement_method 'phi and omega scans'
_diffrn_radiation_monochromator 'parallel graphite'
_diffrn_radiation_type MoK\a
_diffrn_radiation_wavelength 0.71073
_diffrn_reflns_av_R_equivalents 0.0556
_diffrn_reflns_av_unetI/netI 0.0544
_diffrn_reflns_limit_h_max 20
_diffrn_reflns_limit_h_min -23
_diffrn_reflns_limit_k_max 13
_diffrn_reflns_limit_k_min -13
_diffrn_reflns_limit_l_max 12
_diffrn_reflns_limit_l_min -12
_diffrn_reflns_number 15240
_diffrn_reflns_theta_full 28.33
_diffrn_reflns_theta_max 28.33
_diffrn_reflns_theta_min 1.96
_diffrn_source 'fine-focus sealed tube'
_diffrn_source_current 32.0
_diffrn_source_power 1.6
_diffrn_source_voltage 50.0
_exptl_absorpt_coefficient_mu 0.203
_exptl_absorpt_correction_T_max 0.9
_exptl_absorpt_correction_T_min 0.76918
_exptl_absorpt_correction_type multi-scan
_exptl_absorpt_process_details
;
(SADABS; Bruker, 2001)
;
_exptl_crystal_colour colorless
_exptl_crystal_density_diffrn 1.332
_exptl_crystal_density_method 'not measured'
_exptl_crystal_description needle
_exptl_crystal_F_000 744
_exptl_crystal_size_max 0.27
_exptl_crystal_size_mid 0.1
_exptl_crystal_size_min 0.04
_refine_diff_density_max 0.547
_refine_diff_density_min -0.298
_refine_ls_abs_structure_details
;
Flack (1983)
;
_refine_ls_abs_structure_Flack 0.47(19)
_refine_ls_extinction_method none
_refine_ls_goodness_of_fit_ref 1.013
_refine_ls_hydrogen_treatment constr
_refine_ls_matrix_type full
_refine_ls_number_parameters 226
_refine_ls_number_reflns 4261
_refine_ls_number_restraints 1
_refine_ls_restrained_S_all 1.013
_refine_ls_R_factor_all 0.1209
_refine_ls_R_factor_gt 0.0811
_refine_ls_shift/su_max 0.000
_refine_ls_shift/su_mean 0.000
_refine_ls_structure_factor_coef Fsqd
_refine_ls_weighting_details 'calc w=1/[\s^2^(Fo^2^)+(0.1501P)^2^+0.0000P] where P=(Fo^2^+2Fc^2^)/3'
_refine_ls_weighting_scheme calc
_refine_ls_wR_factor_gt 0.2162
_refine_ls_wR_factor_ref 0.2489
_reflns_number_gt 2403
_reflns_number_total 4261
_reflns_threshold_expression >2sigma(I)
_cod_data_source_file hb7839sup1.cif
_cod_data_source_block 2
_cod_database_code 2243032

loop_
_space_group_symop_id
_space_group_symop_operation_xyz
1 'x, y, z'
2 '-x, -y, z+1/2'
3 '-x+1/2, y, z+1/2'
4 'x+1/2, -y, z'

loop_
_atom_site_type_symbol
_atom_site_label
_atom_site_fract_x
_atom_site_fract_y
_atom_site_fract_z
_atom_site_U_iso_or_equiv
_atom_site_adp_type
_atom_site_calc_flag
_atom_site_occupancy
C C1 0.6266(3) 0.5630(4) 0.3841(4) 0.0635(11) Uani d 1
H H1 0.6481 0.5871 0.4736 0.076 Uiso calc 1
C C2 0.7512(2) 0.6299(3) 0.2850(5) 0.0559(9) Uani d 1
C C3 0.7521(3) 0.7400(4) 0.3845(4) 0.0593(9) Uani d 1
H H3A 0.8027 0.7785 0.3838 0.071 Uiso calc 1
H H3B 0.7429 0.7071 0.4764 0.071 Uiso calc 1
C C4 0.6941(3) 0.8423(4) 0.3537(5) 0.0684(12) Uani d 1
C C5 0.6136(3) 0.8248(5) 0.4002(8) 0.0895(16) Uani d 1
H H5A 0.5854 0.9020 0.3769 0.107 Uiso calc 1
H H5B 0.6138 0.8180 0.4998 0.107 Uiso calc 1
C C6 0.5840(3) 0.4389(4) 0.4049(5) 0.0677(11) Uani d 1
C C7 0.6041(3) 0.3639(5) 0.5202(6) 0.0840(15) Uani d 1
H H7 0.6424 0.3920 0.5794 0.101 Uiso calc 1
C C8 0.5672(4) 0.2488(6) 0.5459(8) 0.0912(16) Uani d 1
H H8 0.5794 0.1990 0.6223 0.109 Uiso calc 1
C C9 0.5123(3) 0.2113(5) 0.4549(7) 0.0836(15) Uani d 1
C C10 0.4898(3) 0.2793(6) 0.3448(8) 0.0952(18) Uani d 1
H H10 0.4516 0.2491 0.2864 0.114 Uiso calc 1
C C11 0.5263(3) 0.3988(5) 0.3204(7) 0.0794(13) Uani d 1
H H11 0.5109 0.4499 0.2469 0.095 Uiso calc 1
C C12 0.6820(2) 0.4565(4) 0.1787(4) 0.0550(9) Uani d 1
C C13 0.7041(3) 0.3314(4) 0.1968(6) 0.0697(11) Uani d 1
H H13 0.7288 0.3067 0.2773 0.084 Uiso calc 1
C C14 0.6893(3) 0.2408(5) 0.0934(6) 0.0780(14) Uani d 1
H H14 0.7037 0.1555 0.1050 0.094 Uiso calc 1
C C15 0.6533(3) 0.2795(5) -0.0250(6) 0.0763(13) Uani d 1
H H15 0.6425 0.2196 -0.0933 0.092 Uiso calc 1
C C16 0.6336(3) 0.4032(5) -0.0435(5) 0.0734(12) Uani d 1
H H16 0.6105 0.4283 -0.1254 0.088 Uiso calc 1
C C17 0.6473(3) 0.4935(5) 0.0581(5) 0.0646(10) Uani d 1
H H17 0.6332 0.5787 0.0448 0.078 Uiso calc 1
C C18 0.7205(4) 0.9800(4) 0.3554(6) 0.0846(15) Uani d 1
H H18A 0.7735 0.9967 0.3789 0.102 Uiso calc 1
H H18B 0.6845 1.0446 0.3871 0.102 Uiso calc 1
C C19 0.7041(4) 0.9149(4) 0.2180(5) 0.0822(15) Uani d 1
H H19A 0.7474 0.8924 0.1603 0.099 Uiso calc 1
H H19B 0.6584 0.9404 0.1685 0.099 Uiso calc 1
N N1 0.69179(18) 0.5453(3) 0.2889(3) 0.0568(8) Uani d 1
N N2 0.4715(4) 0.0877(6) 0.4819(10) 0.120(2) Uani d 1
O O1 0.80230(16) 0.6180(3) 0.1992(3) 0.0659(7) Uani d 1
O O2 0.4223(4) 0.0545(6) 0.3992(11) 0.169(3) Uani d 1
O O3 0.4905(4) 0.0269(6) 0.5872(9) 0.151(3) Uani d 1
S S1 0.56211(7) 0.69074(13) 0.3337(2) 0.0942(5) Uani d 1

loop_
_atom_site_aniso_label
_atom_site_aniso_U_11
_atom_site_aniso_U_22
_atom_site_aniso_U_33
_atom_site_aniso_U_12
_atom_site_aniso_U_13
_atom_site_aniso_U_23
C1 0.058(2) 0.080(3) 0.053(2) -0.0090(19) 0.0124(18) -0.0078(19)
C2 0.052(2) 0.061(2) 0.055(2) -0.0039(17) -0.0023(19) -0.0011(18)
C3 0.064(2) 0.063(2) 0.050(2) -0.0029(18) -0.0001(19) -0.0036(18)
C4 0.084(3) 0.055(2) 0.067(3) 0.0001(18) -0.003(2) -0.005(2)
C5 0.075(3) 0.077(3) 0.116(4) 0.012(2) 0.023(3) -0.008(3)
C6 0.052(2) 0.075(3) 0.076(3) -0.0025(19) 0.011(2) -0.002(2)
C7 0.077(3) 0.094(4) 0.081(4) 0.002(3) 0.015(3) 0.005(3)
C8 0.086(4) 0.091(4) 0.096(4) 0.007(3) 0.017(3) 0.010(3)
C9 0.076(3) 0.077(3) 0.098(4) 0.000(2) 0.033(3) -0.005(3)
C10 0.054(3) 0.110(4) 0.122(5) -0.014(2) 0.015(3) -0.017(4)
C11 0.059(3) 0.088(3) 0.091(3) -0.012(2) 0.005(3) 0.000(3)
C12 0.053(2) 0.064(2) 0.049(2) -0.0016(15) -0.0009(17) -0.0045(18)
C13 0.076(3) 0.066(2) 0.068(3) 0.004(2) -0.007(2) 0.004(2)
C14 0.100(4) 0.060(3) 0.074(3) 0.000(2) -0.001(3) -0.008(2)
C15 0.079(3) 0.077(3) 0.073(3) -0.014(2) 0.004(3) -0.015(2)
C16 0.071(3) 0.093(3) 0.055(2) -0.015(2) -0.006(2) -0.006(2)
C17 0.068(3) 0.070(3) 0.057(2) -0.006(2) -0.009(2) 0.000(2)
C18 0.099(4) 0.061(3) 0.095(4) -0.003(2) -0.014(3) -0.013(3)
C19 0.112(4) 0.074(3) 0.060(3) -0.003(3) -0.020(3) 0.005(2)
N1 0.0504(18) 0.072(2) 0.0480(18) -0.0073(13) 0.0019(15) -0.0070(15)
N2 0.075(3) 0.086(3) 0.200(7) 0.002(3) 0.055(4) 0.010(5)
O1 0.0552(16) 0.0804(17) 0.0621(18) -0.0054(13) 0.0086(15) -0.0031(15)
O2 0.107(4) 0.113(4) 0.288(10) -0.043(3) 0.024(5) -0.013(5)
O3 0.148(5) 0.105(4) 0.201(7) -0.004(3) 0.043(5) 0.037(4)
S1 0.0546(6) 0.0848(8) 0.1432(14) 0.0082(5) -0.0026(8) -0.0113(9)

loop_
_atom_type_symbol
_atom_type_description
_atom_type_scat_dispersion_real
_atom_type_scat_dispersion_imag
_atom_type_scat_source
C C 0.0033 0.0016 'International Tables Vol C Tables 4.2.6.8 and 6.1.1.4'
H H 0.0000 0.0000 'International Tables Vol C Tables 4.2.6.8 and 6.1.1.4'
N N 0.0061 0.0033 'International Tables Vol C Tables 4.2.6.8 and 6.1.1.4'
O O 0.0106 0.0060 'International Tables Vol C Tables 4.2.6.8 and 6.1.1.4'
S S 0.1246 0.1234 'International Tables Vol C Tables 4.2.6.8 and 6.1.1.4'

loop_
_geom_angle_atom_site_label_1
_geom_angle_atom_site_label_2
_geom_angle_atom_site_label_3
_geom_angle
C6 C1 H1 106.9
C6 C1 S1 111.0(3)
N1 C1 H1 106.9
N1 C1 C6 111.0(3)
N1 C1 S1 113.7(3)
S1 C1 H1 106.9
N1 C2 C3 119.0(4)
O1 C2 C3 120.4(4)
O1 C2 N1 120.6(3)
C2 C3 H3A 108.8
C2 C3 H3B 108.8
C2 C3 C4 114.0(4)
H3A C3 H3B 107.6
C4 C3 H3A 108.8
C4 C3 H3B 108.8
C3 C4 C18 117.8(4)
C3 C4 C19 116.4(4)
C5 C4 C3 119.4(4)
C5 C4 C18 113.8(4)
C5 C4 C19 115.5(5)
C18 C4 C19 60.2(3)
C4 C5 H5A 107.9
C4 C5 H5B 107.9
C4 C5 S1 117.6(4)
H5A C5 H5B 107.2
S1 C5 H5A 107.9
S1 C5 H5B 107.9
C7 C6 C1 117.3(5)
C11 C6 C1 123.2(5)
C11 C6 C7 119.5(5)
C6 C7 H7 119.8
C8 C7 C6 120.5(6)
C8 C7 H7 119.8
C7 C8 H8 121.3
C9 C8 C7 117.4(6)
C9 C8 H8 121.3
C8 C9 N2 118.0(7)
C10 C9 C8 124.9(6)
C10 C9 N2 117.1(7)
C9 C10 H10 121.1
C9 C10 C11 117.7(6)
C11 C10 H10 121.1
C6 C11 C10 120.0(6)
C6 C11 H11 120.0
C10 C11 H11 120.0
C13 C12 C17 120.0(4)
C13 C12 N1 119.1(4)
C17 C12 N1 120.8(4)
C12 C13 H13 120.1
C12 C13 C14 119.8(5)
C14 C13 H13 120.1
C13 C14 H14 120.4
C15 C14 C13 119.1(5)
C15 C14 H14 120.4
C14 C15 H15 119.6
C16 C15 C14 120.7(5)
C16 C15 H15 119.6
C15 C16 H16 119.6
C15 C16 C17 120.7(5)
C17 C16 H16 119.6
C12 C17 C16 119.6(4)
C12 C17 H17 120.2
C16 C17 H17 120.2
C4 C18 H18A 117.7
C4 C18 H18B 117.7
C4 C18 C19 60.6(3)
H18A C18 H18B 114.8
C19 C18 H18A 117.7
C19 C18 H18B 117.7
C4 C19 H19A 117.9
C4 C19 H19B 117.9
C18 C19 C4 59.1(3)
C18 C19 H19A 117.9
C18 C19 H19B 117.9
H19A C19 H19B 115.0
C2 N1 C1 121.6(3)
C2 N1 C12 119.4(3)
C12 N1 C1 117.3(3)
O2 N2 C9 117.5(8)
O2 N2 O3 125.6(7)
O3 N2 C9 116.9(8)
C5 S1 C1 99.4(2)

loop_
_geom_bond_atom_site_label_1
_geom_bond_atom_site_label_2
_geom_bond_distance
C1 H1 0.9800
C1 C6 1.505(6)
C1 N1 1.479(5)
C1 S1 1.811(5)
C2 C3 1.500(5)
C2 N1 1.361(5)
C2 O1 1.228(5)
C3 H3A 0.9700
C3 H3B 0.9700
C3 C4 1.501(6)
C4 C5 1.488(7)
C4 C18 1.506(7)
C4 C19 1.530(7)
C5 H5A 0.9700
C5 H5B 0.9700
C5 S1 1.782(6)
C6 C7 1.409(8)
C6 C11 1.366(7)
C7 H7 0.9300
C7 C8 1.384(8)
C8 H8 0.9300
C8 C9 1.362(9)
C9 C10 1.342(9)
C9 N2 1.494(8)
C10 H10 0.9300
C10 C11 1.418(8)
C11 H11 0.9300
C12 C13 1.370(6)
C12 C17 1.373(6)
C12 N1 1.425(5)
C13 H13 0.9300
C13 C14 1.402(7)
C14 H14 0.9300
C14 C15 1.371(8)
C15 H15 0.9300
C15 C16 1.345(8)
C16 H16 0.9300
C16 C17 1.384(7)
C17 H17 0.9300
C18 H18A 0.9700
C18 H18B 0.9700
C18 C19 1.524(7)
C19 H19A 0.9700
C19 H19B 0.9700
N2 O2 1.226(11)
N2 O3 1.248(10)

loop_
_geom_hbond_atom_site_label_D
_geom_hbond_atom_site_label_H
_geom_hbond_atom_site_label_A
_geom_hbond_site_symmetry_A
_geom_hbond_distance_DH
_geom_hbond_distance_HA
_geom_hbond_distance_DA
_geom_hbond_angle_DHA
C1 H1 O1 3_655 0.98 2.38 3.352(6) 172.7
C3 H3B O1 3_655 0.97 2.48 3.444(5) 170.8

loop_
_geom_torsion_atom_site_label_1
_geom_torsion_atom_site_label_2
_geom_torsion_atom_site_label_3
_geom_torsion_atom_site_label_4
_geom_torsion
C1 C6 C7 C8 179.8(5)
C1 C6 C11 C10 178.7(5)
C2 C3 C4 C5 82.2(6)
C2 C3 C4 C18 -132.8(4)
C2 C3 C4 C19 -64.1(5)
C3 C2 N1 C1 3.0(6)
C3 C2 N1 C12 167.4(4)
C3 C4 C5 S1 -61.4(7)
C3 C4 C18 C19 106.1(5)
C3 C4 C19 C18 -108.4(5)
C4 C5 S1 C1 55.8(5)
C5 C4 C18 C19 -106.9(5)
C5 C4 C19 C18 104.0(5)
C6 C1 N1 C2 -160.3(4)
C6 C1 N1 C12 35.0(5)
C6 C1 S1 C5 152.3(4)
C6 C7 C8 C9 0.9(8)
C7 C6 C11 C10 -3.3(8)
C7 C8 C9 C10 -2.1(9)
C7 C8 C9 N2 -179.5(5)
C8 C9 C10 C11 0.5(8)
C8 C9 N2 O2 -179.8(6)
C8 C9 N2 O3 0.2(8)
C9 C10 C11 C6 2.3(8)
C10 C9 N2 O2 2.5(8)
C10 C9 N2 O3 -177.4(6)
C11 C6 C7 C8 1.7(8)
C12 C13 C14 C15 0.6(8)
C13 C12 C17 C16 1.3(7)
C13 C12 N1 C1 -92.4(5)
C13 C12 N1 C2 102.5(5)
C13 C14 C15 C16 1.2(9)
C14 C15 C16 C17 -1.7(8)
C15 C16 C17 C12 0.5(7)
C17 C12 C13 C14 -1.8(7)
C17 C12 N1 C1 84.3(5)
C17 C12 N1 C2 -80.7(5)
C18 C4 C5 S1 152.2(4)
C19 C4 C5 S1 85.2(5)
N1 C1 C6 C7 95.0(5)
N1 C1 C6 C11 -87.0(6)
N1 C1 S1 C5 -81.7(4)
N1 C2 C3 C4 -71.9(5)
N1 C12 C13 C14 175.0(4)
N1 C12 C17 C16 -175.4(4)
N2 C9 C10 C11 178.0(5)
O1 C2 C3 C4 106.4(5)
O1 C2 N1 C1 -175.3(4)
O1 C2 N1 C12 -10.9(6)
S1 C1 C6 C7 -137.6(4)
S1 C1 C6 C11 40.5(6)
S1 C1 N1 C2 73.7(4)
S1 C1 N1 C12 -91.0(4)

_cod_database_fobs_code 2243032
